data_7714656
loop_
_publ_author_name
'Belova, Svetlana A.'
'Belov, Alexander S.'
'Danshina, Anastasia A.'
'Zubavichus, Yan V.'
'Aleshin, Dmitriy Yu'
'Pavlov, Alexander A.'
'Efimov, Nikolay N.'
'Voloshin, Yan Z.'

_publ_section_title
;
 Effects of solvatomorphism, the nature of a chelating ligand synthon and
 a counterion on the single crystal XRD structure and SMM properties of
 paramagnetic monocapped cobalt(II) tris-pyrazoloximates.
;
_journal_issue 4
_journal_name_full 'Dalton transactions (Cambridge, England : 2003)'
_journal_page_first 1482
_journal_page_last 1491
_journal_paper_doi 10.1039/d3dt03025c
_journal_volume 53
_journal_year 2024
_chemical_formula_moiety 'I, C21 H23 B Co N9 O3'
_chemical_formula_sum 'C21 H23 B Co I N9 O3'
_chemical_formula_weight 646.12
_space_group_crystal_system monoclinic
_space_group_IT_number 14
_space_group_name_Hall '-P 2ybc'
_space_group_name_H-M_alt 'P 1 21/c 1'
_atom_sites_solution_hydrogens mixed
_audit_creation_date 2023-07-30
_audit_creation_method
;
Olex2 1.5
(compiled 2023.03.06 svn.rbb2c1857 for OlexSys, GUI svn.r6748)
;
_audit_update_record
;
2023-08-02 deposited with the CCDC.	2023-12-07 downloaded from the CCDC.
;
_cell_angle_alpha 90
_cell_angle_beta 99.775(4)
_cell_angle_gamma 90
_cell_formula_units_Z 4
_cell_length_a 8.7090(17)
_cell_length_b 28.144(6)
_cell_length_c 10.552(2)
_cell_measurement_reflns_used 1270
_cell_measurement_temperature 120.15
_cell_measurement_theta_max 23.76
_cell_measurement_theta_min 2.37
_cell_volume 2548.8(9)
_computing_molecular_graphics 'Olex2 1.5 (Dolomanov et al., 2009)'
_computing_publication_material 'Olex2 1.5 (Dolomanov et al., 2009)'
_computing_structure_refinement 'XL  (Sheldrick, 2008)'
_computing_structure_solution 'SHELXT  (Sheldrick, 2015)'
_diffrn_ambient_temperature 120.15
_diffrn_measured_fraction_theta_full 0.974
_diffrn_measured_fraction_theta_max 1.000
_diffrn_measurement_device_type 'Bruker APEXII DUO CCD'
_diffrn_measurement_method '\f and \w scans'
_diffrn_radiation_monochromator graphite
_diffrn_radiation_type MoK\a
_diffrn_radiation_wavelength 0.71073
_diffrn_reflns_av_R_equivalents 0.1521
_diffrn_reflns_av_unetI/netI 0.1110
_diffrn_reflns_Laue_measured_fraction_full 0.974
_diffrn_reflns_Laue_measured_fraction_max 1.000
_diffrn_reflns_limit_h_max 10
_diffrn_reflns_limit_h_min -10
_diffrn_reflns_limit_k_max 33
_diffrn_reflns_limit_k_min -33
_diffrn_reflns_limit_l_max 12
_diffrn_reflns_limit_l_min -12
_diffrn_reflns_number 22802
_diffrn_reflns_point_group_measured_fraction_full 0.974
_diffrn_reflns_point_group_measured_fraction_max 1.000
_diffrn_reflns_theta_full 25.242
_diffrn_reflns_theta_max 24.999
_diffrn_reflns_theta_min 2.088
_diffrn_source_current 30.0
_diffrn_source_power 1.5
_diffrn_source_voltage 50.0
_diffrn_standards_number 0
_exptl_absorpt_coefficient_mu 1.927
_exptl_absorpt_correction_T_max 0.7461
_exptl_absorpt_correction_T_min 0.5293
_exptl_absorpt_correction_type multi-scan
_exptl_absorpt_process_details
;
SADABS-2008/1 (Bruker,2008) was used for absorption correction.
wR2(int) was 0.0893 before and 0.0759 after correction.
The Ratio of minimum to maximum transmission is 0.7094.
The \l/2 correction factor is 0.0015.
;
_exptl_crystal_colour orange
_exptl_crystal_colour_primary orange
_exptl_crystal_density_diffrn 1.684
_exptl_crystal_description plate
_exptl_crystal_F_000 1284
_exptl_crystal_size_max 0.2
_exptl_crystal_size_mid 0.15
_exptl_crystal_size_min 0.01
_refine_diff_density_max 1.107
_refine_diff_density_min -1.945
_refine_diff_density_rms 0.180
_refine_ls_extinction_method none
_refine_ls_goodness_of_fit_ref 1.024
_refine_ls_hydrogen_treatment constr
_refine_ls_matrix_type full
_refine_ls_number_parameters 323
_refine_ls_number_reflns 4497
_refine_ls_number_restraints 37
_refine_ls_restrained_S_all 1.021
_refine_ls_R_factor_all 0.1336
_refine_ls_R_factor_gt 0.0749
_refine_ls_shift/su_max 0.001
_refine_ls_shift/su_mean 0.000
_refine_ls_structure_factor_coef Fsqd
_refine_ls_weighting_details 'w=1/[\s^2^(Fo^2^)+(0.1095P)^2^+13.2313P] where P=(Fo^2^+2Fc^2^)/3'
_refine_ls_weighting_scheme calc
_refine_ls_wR_factor_gt 0.1862
_refine_ls_wR_factor_ref 0.2241
_reflns_Friedel_coverage 0.000
_reflns_number_gt 2709
_reflns_number_total 4497
_reflns_threshold_expression 'I > 2\s(I)'
_cod_data_source_file d3dt03025c2.cif
_cod_data_source_block ss370
_cod_depositor_comments 'Adding full bibliography for 7714650--7714658.cif.'
_cod_database_code 7714656
_shelxl_version_number 2014/6
_shelx_space_group_comment
;
The symmetry employed for this shelxl refinement is uniquely defined
by the following loop, which should always be used as a source of
symmetry information in preference to the above space-group names.
They are only intended as comments.
;
_olex2_refinement_description
;
1. Fixed Uiso
 At 1.2 times of:
  All C(H) groups, All N(H) groups
 At 1.5 times of:
  All C(H,H,H) groups
2. Restrained distances
 C16-B1 \\sim C16'-B1
 with sigma of 0.02
3. Uiso/Uaniso restraints and constraints
Uanis(C16') \\sim Ueq, Uanis(C16) \\sim Ueq: with sigma of 0.01 and sigma for
terminal atoms of 0.02
Uanis(C16') \\sim Ueq, Uanis(C16) \\sim Ueq, Uanis(C18) \\sim Ueq, Uanis(C18')
\\sim Ueq: with sigma of 0.01 and sigma for terminal atoms of 0.02
Uanis(C19) \\sim Ueq, Uanis(C19') \\sim Ueq: with sigma of 0.005 and sigma for
terminal atoms of 0.01
Uanis(C21') = Uanis(C21)
Uanis(C18) = Uanis(C18')
Uanis(C17') = Uanis(C17)
Uanis(C20') = Uanis(C20)
Uanis(C19') = Uanis(C19)
Uanis(C16') = Uanis(C16)
4. Others
 Sof(C16')=Sof(C17')=Sof(H17')=Sof(C18')=Sof(H18')=Sof(C19')=Sof(H19')=
 Sof(C20')=Sof(H20')=Sof(C21')=Sof(H21')=1-FVAR(1)
 Sof(C16)=Sof(C17)=Sof(H17)=Sof(C18)=Sof(H18)=Sof(C19)=Sof(H19)=Sof(C20)=
 Sof(H20)=Sof(C21)=Sof(H21)=FVAR(1)
5.a Riding coordinates:
 N3(H3), N6(H6), N9(H9)
5.b Aromatic/amide H refined with riding coordinates:
 C3(H3A), C4(H4), C8(H8), C9(H9A), C13(H13), C14(H14), C17(H17), C18(H18),
 C19(H19), C20(H20), C21(H21), C17'(H17'), C18'(H18'), C19'(H19'), C20'(H20'),
 C21'(H21')
5.c Fitted hexagon refined as free rotating group:
 C16(C17,C18,C19,C20,C21), C16'(C17',C18',C19',C20',C21')
5.d Idealised Me refined as rotating group:
 C5(H5A,H5B,H5C), C10(H10A,H10B,H10C), C15(H15A,H15B,H15C)
;
_olex2_submission_special_instructions 'No special instructions were received'

loop_
_space_group_symop_operation_xyz
'x, y, z'
'-x, y+1/2, -z+1/2'
'-x, -y, -z'
'x, -y-1/2, z-1/2'

loop_
_atom_site_label
_atom_site_type_symbol
_atom_site_fract_x
_atom_site_fract_y
_atom_site_fract_z
_atom_site_U_iso_or_equiv
_atom_site_adp_type
_atom_site_occupancy
_atom_site_site_symmetry_order
_atom_site_calc_flag
_atom_site_refinement_flags_posn
_atom_site_refinement_flags_adp
_atom_site_refinement_flags_occupancy
_atom_site_disorder_assembly
_atom_site_disorder_group
I1 I 0.10163(10) 0.71432(4) -0.15079(9) 0.0520(4) Uani 1 1 d . . . . .
Co1 Co 0.41098(14) 0.64106(4) 0.26542(12) 0.0160(3) Uani 1 1 d . . . . .
O1 O 0.4406(7) 0.5934(2) 0.5372(6) 0.0207(15) Uani 1 1 d . . . . .
O2 O 0.6691(8) 0.6423(3) 0.5130(6) 0.0262(16) Uani 1 1 d . . . . .
O3 O 0.6330(8) 0.5643(2) 0.4080(6) 0.0225(15) Uani 1 1 d . . . . .
N1 N 0.3388(9) 0.6108(3) 0.4319(7) 0.0158(17) Uani 1 1 d . . . . .
N2 N 0.1614(9) 0.6430(3) 0.2287(8) 0.0238(19) Uani 1 1 d . . . . .
N3 N 0.0437(10) 0.6573(3) 0.1383(9) 0.032(2) Uani 1 1 d . . . . .
H3 H 0.0355 0.6763 0.0686 0.038 Uiso 1 1 d R U . . .
N4 N 0.5911(10) 0.6686(3) 0.4121(8) 0.0234(19) Uani 1 1 d . . . . .
N5 N 0.4403(10) 0.7141(3) 0.2169(8) 0.026(2) Uani 1 1 d . . . . .
N6 N 0.3745(12) 0.7457(3) 0.1295(9) 0.036(2) Uani 1 1 d . . . . .
H6 H 0.2812 0.7469 0.0683 0.043 Uiso 1 1 d R U . . .
N7 N 0.5645(9) 0.5819(3) 0.2903(7) 0.0201(18) Uani 1 1 d . . . . .
N8 N 0.4309(9) 0.6164(3) 0.0722(8) 0.0213(19) Uani 1 1 d . . . . .
N9 N 0.3837(10) 0.6286(3) -0.0517(7) 0.0219(19) Uani 1 1 d . . . . .
H9 H 0.3089 0.6529 -0.0921 0.026 Uiso 1 1 d R U . . .
C1 C 0.1949(11) 0.6077(3) 0.4373(9) 0.019(2) Uani 1 1 d . . . . .
C2 C 0.0924(11) 0.6275(3) 0.3247(9) 0.018(2) Uani 1 1 d . . . . .
C3 C -0.0689(13) 0.6315(4) 0.2953(11) 0.033(3) Uani 1 1 d . . . . .
H3A H -0.1434 0.6219 0.3463 0.040 Uiso 1 1 calc R U . . .
C4 C -0.0961(13) 0.6521(4) 0.1768(12) 0.039(3) Uani 1 1 d . . . . .
H4 H -0.1946 0.6612 0.1299 0.047 Uiso 1 1 calc R U . . .
C5 C 0.1266(14) 0.5864(5) 0.5477(11) 0.046(4) Uani 1 1 d . . . . .
H5A H 0.1410 0.6086 0.6203 0.069 Uiso 1 1 calc R U . . .
H5B H 0.1796 0.5564 0.5743 0.069 Uiso 1 1 calc R U . . .
H5C H 0.0151 0.5805 0.5197 0.069 Uiso 1 1 calc R U . . .
C6 C 0.6328(13) 0.7118(4) 0.4058(11) 0.036(3) Uani 1 1 d . . . . .
C7 C 0.5460(13) 0.7373(4) 0.2961(10) 0.028(3) Uani 1 1 d . . . . .
C8 C 0.5507(15) 0.7856(4) 0.2580(13) 0.038(3) Uani 1 1 d . . . . .
H8 H 0.6173 0.8101 0.2972 0.046 Uiso 1 1 calc R U . . .
C9 C 0.4401(16) 0.7885(4) 0.1546(13) 0.042(3) Uani 1 1 d . . . . .
H9A H 0.4119 0.8166 0.1061 0.050 Uiso 1 1 calc R U . . .
C10 C 0.7588(16) 0.7354(5) 0.5000(12) 0.052(4) Uani 1 1 d . . . . .
H10A H 0.8066 0.7608 0.4565 0.079 Uiso 1 1 calc R U . . .
H10B H 0.8383 0.7119 0.5338 0.079 Uiso 1 1 calc R U . . .
H10C H 0.7136 0.7489 0.5710 0.079 Uiso 1 1 calc R U . . .
C11 C 0.6036(11) 0.5605(3) 0.1926(9) 0.019(2) Uani 1 1 d . . . . .
C12 C 0.5290(11) 0.5803(3) 0.0674(9) 0.019(2) Uani 1 1 d . . . . .
C13 C 0.5478(13) 0.5698(4) -0.0570(10) 0.029(2) Uani 1 1 d . . . . .
H13 H 0.6125 0.5462 -0.0848 0.034 Uiso 1 1 calc R U . . .
C14 C 0.4506(13) 0.6018(4) -0.1320(10) 0.031(3) Uani 1 1 d . . . . .
H14 H 0.4344 0.6042 -0.2231 0.037 Uiso 1 1 calc R U . . .
C15 C 0.7170(13) 0.5201(4) 0.2034(10) 0.028(3) Uani 1 1 d . . . . .
H15A H 0.7232 0.5080 0.1174 0.042 Uiso 1 1 calc R U . . .
H15B H 0.6821 0.4947 0.2553 0.042 Uiso 1 1 calc R U . . .
H15C H 0.8201 0.5313 0.2446 0.042 Uiso 1 1 calc R U . . .
B1 B 0.6061(13) 0.5931(4) 0.5210(10) 0.020(2) Uani 1 1 d D . . . .
C16 C 0.7039(14) 0.5636(4) 0.6447(10) 0.013(3) Uani 0.71(2) 1 d DG U P A 1
C17 C 0.8247(14) 0.5856(4) 0.7269(11) 0.023(4) Uani 0.71(2) 1 d G . P A 1
H17 H 0.8446 0.6185 0.7172 0.027 Uiso 0.71(2) 1 calc R U P A 1
C18 C 0.9162(11) 0.5595(5) 0.8232(9) 0.023(4) Uani 0.71(2) 1 d G U P A 1
H18 H 0.9987 0.5745 0.8793 0.028 Uiso 0.71(2) 1 calc R U P A 1
C19 C 0.8869(13) 0.5114(5) 0.8373(9) 0.024(3) Uani 0.71(2) 1 d G U P A 1
H19 H 0.9495 0.4936 0.9032 0.028 Uiso 0.71(2) 1 calc R U P A 1
C20 C 0.7661(15) 0.4894(4) 0.7552(11) 0.025(4) Uani 0.71(2) 1 d G . P A 1
H20 H 0.7461 0.4565 0.7648 0.029 Uiso 0.71(2) 1 calc R U P A 1
C21 C 0.6746(14) 0.5155(4) 0.6588(11) 0.020(3) Uani 0.71(2) 1 d G . P A 1
H21 H 0.5921 0.5004 0.6027 0.023 Uiso 0.71(2) 1 calc R U P A 1
C16' C 0.719(4) 0.5769(11) 0.651(3) 0.013(3) Uani 0.29(2) 1 d DG U P A 2
C17' C 0.830(4) 0.6035(10) 0.730(3) 0.023(4) Uani 0.29(2) 1 d G . P A 2
H17' H 0.8365 0.6368 0.7180 0.027 Uiso 0.29(2) 1 calc R U P A 2
C18' C 0.933(3) 0.5813(12) 0.828(2) 0.023(4) Uani 0.29(2) 1 d G U P A 2
H18' H 1.0090 0.5995 0.8820 0.028 Uiso 0.29(2) 1 calc R U P A 2
C19' C 0.924(3) 0.5325(12) 0.845(2) 0.024(3) Uani 0.29(2) 1 d G U P A 2
H19' H 0.9939 0.5173 0.9119 0.028 Uiso 0.29(2) 1 calc R U P A 2
C20' C 0.812(4) 0.5059(10) 0.766(3) 0.025(4) Uani 0.29(2) 1 d G . P A 2
H20' H 0.8062 0.4725 0.7779 0.029 Uiso 0.29(2) 1 calc R U P A 2
C21' C 0.710(4) 0.5281(11) 0.668(3) 0.020(3) Uani 0.29(2) 1 d G . P A 2
H21' H 0.6337 0.5099 0.6139 0.023 Uiso 0.29(2) 1 calc R U P A 2

loop_
_atom_site_aniso_label
_atom_site_aniso_U_11
_atom_site_aniso_U_22
_atom_site_aniso_U_33
_atom_site_aniso_U_23
_atom_site_aniso_U_13
_atom_site_aniso_U_12
I1 0.0425(5) 0.0693(7) 0.0486(6) 0.0201(5) 0.0202(4) 0.0181(4)
Co1 0.0156(7) 0.0190(7) 0.0157(7) 0.0014(5) 0.0091(5) 0.0021(5)
O1 0.016(4) 0.035(4) 0.013(3) 0.005(3) 0.008(3) 0.002(3)
O2 0.020(4) 0.037(4) 0.021(4) -0.004(3) 0.004(3) 0.000(3)
O3 0.023(4) 0.031(4) 0.014(3) 0.004(3) 0.004(3) 0.008(3)
N1 0.019(4) 0.018(4) 0.011(4) -0.005(3) 0.006(3) -0.002(3)
N2 0.018(4) 0.024(5) 0.032(5) 0.003(4) 0.011(4) 0.005(4)
N3 0.018(5) 0.046(6) 0.032(5) 0.022(4) 0.006(4) 0.011(4)
N4 0.023(5) 0.021(5) 0.030(5) -0.001(4) 0.016(4) 0.000(4)
N5 0.035(5) 0.020(5) 0.029(5) 0.002(4) 0.019(4) 0.004(4)
N6 0.045(6) 0.026(6) 0.043(6) 0.007(4) 0.023(5) 0.004(4)
N7 0.022(5) 0.028(5) 0.013(4) 0.000(3) 0.009(3) 0.003(4)
N8 0.020(4) 0.024(5) 0.022(5) 0.005(4) 0.007(4) 0.007(3)
N9 0.032(5) 0.019(5) 0.014(4) 0.008(3) 0.001(4) 0.005(4)
C1 0.019(5) 0.025(6) 0.014(5) -0.003(4) 0.007(4) -0.002(4)
C2 0.014(5) 0.022(5) 0.018(5) 0.003(4) 0.005(4) 0.003(4)
C3 0.031(7) 0.039(7) 0.033(6) 0.013(5) 0.014(5) 0.004(5)
C4 0.025(6) 0.046(8) 0.048(8) 0.019(6) 0.015(6) 0.010(5)
C5 0.029(7) 0.088(11) 0.023(6) 0.017(6) 0.008(5) -0.006(6)
C6 0.031(6) 0.045(8) 0.037(7) -0.016(6) 0.021(5) -0.011(5)
C7 0.038(7) 0.024(6) 0.030(6) -0.003(5) 0.028(5) -0.002(5)
C8 0.043(7) 0.024(6) 0.059(9) -0.010(6) 0.039(7) -0.012(5)
C9 0.054(8) 0.028(7) 0.052(8) 0.002(6) 0.032(7) 0.004(6)
C10 0.054(9) 0.065(10) 0.042(8) -0.016(7) 0.018(7) -0.040(7)
C11 0.012(5) 0.028(6) 0.019(5) -0.009(4) 0.005(4) 0.000(4)
C12 0.020(5) 0.020(5) 0.021(5) 0.004(4) 0.011(4) 0.002(4)
C13 0.034(6) 0.032(6) 0.022(6) -0.002(5) 0.009(5) 0.007(5)
C14 0.039(7) 0.039(7) 0.015(5) 0.006(5) 0.005(5) 0.004(5)
C15 0.033(6) 0.033(7) 0.019(5) -0.005(5) 0.005(5) 0.014(5)
B1 0.020(6) 0.033(7) 0.009(5) -0.004(5) 0.008(5) 0.001(5)
C16 0.014(5) 0.019(7) 0.008(4) -0.004(4) 0.002(4) -0.004(5)
C17 0.015(6) 0.039(12) 0.016(6) -0.003(7) 0.003(5) -0.010(8)
C18 0.024(5) 0.026(7) 0.018(5) 0.000(5) 0.001(4) -0.013(5)
C19 0.023(4) 0.025(5) 0.023(4) -0.002(3) 0.002(3) 0.003(3)
C20 0.031(10) 0.022(10) 0.019(7) -0.005(7) -0.002(7) 0.002(7)
C21 0.013(8) 0.031(10) 0.015(6) -0.009(6) 0.003(5) -0.006(6)
C16' 0.014(5) 0.019(7) 0.008(4) -0.004(4) 0.002(4) -0.004(5)
C17' 0.015(6) 0.039(12) 0.016(6) -0.003(7) 0.003(5) -0.010(8)
C18' 0.024(5) 0.026(7) 0.018(5) 0.000(5) 0.001(4) -0.013(5)
C19' 0.023(4) 0.025(5) 0.023(4) -0.002(3) 0.002(3) 0.003(3)
C20' 0.031(10) 0.022(10) 0.019(7) -0.005(7) -0.002(7) 0.002(7)
C21' 0.013(8) 0.031(10) 0.015(6) -0.009(6) 0.003(5) -0.006(6)

loop_
_atom_type_symbol
_atom_type_description
_atom_type_scat_dispersion_real
_atom_type_scat_dispersion_imag
_atom_type_scat_source
C C 0.0033 0.0016 'International Tables Vol C Tables 4.2.6.8 and 6.1.1.4'
H H 0.0000 0.0000 'International Tables Vol C Tables 4.2.6.8 and 6.1.1.4'
B B 0.0013 0.0007 'International Tables Vol C Tables 4.2.6.8 and 6.1.1.4'
Co Co 0.3494 0.9721 'International Tables Vol C Tables 4.2.6.8 and 6.1.1.4'
I I -0.4742 1.8119 'International Tables Vol C Tables 4.2.6.8 and 6.1.1.4'
N N 0.0061 0.0033 'International Tables Vol C Tables 4.2.6.8 and 6.1.1.4'
O O 0.0106 0.0060 'International Tables Vol C Tables 4.2.6.8 and 6.1.1.4'

loop_
_geom_angle_atom_site_label_1
_geom_angle_atom_site_label_2
_geom_angle_atom_site_label_3
_geom_angle
_geom_angle_site_symmetry_1
_geom_angle_site_symmetry_3
_geom_angle_publ_flag
N1 Co1 N2 74.2(3) . . ?
N1 Co1 N4 80.4(3) . . ?
N1 Co1 N5 129.8(3) . . ?
N1 Co1 N8 136.0(3) . . ?
N2 Co1 N4 135.6(3) . . ?
N2 Co1 N5 95.2(3) . . ?
N2 Co1 N8 94.5(3) . . ?
N4 Co1 N8 128.4(3) . . ?
N5 Co1 N4 74.0(3) . . ?
N5 Co1 N8 92.8(3) . . ?
N7 Co1 N1 81.5(3) . . ?
N7 Co1 N2 129.8(3) . . ?
N7 Co1 N4 80.0(3) . . ?
N7 Co1 N5 133.1(3) . . ?
N7 Co1 N8 73.7(3) . . ?
N1 O1 B1 114.3(7) . . ?
N4 O2 B1 113.7(7) . . ?
N7 O3 B1 115.0(7) . . ?
O1 N1 Co1 124.1(5) . . ?
C1 N1 Co1 119.7(7) . . ?
C1 N1 O1 116.2(7) . . ?
N3 N2 Co1 140.2(7) . . ?
C2 N2 Co1 115.3(6) . . ?
C2 N2 N3 104.4(8) . . ?
N2 N3 H3 134.7 . . ?
N2 N3 C4 111.9(9) . . ?
C4 N3 H3 110.9 . . ?
O2 N4 Co1 124.5(6) . . ?
C6 N4 Co1 119.0(8) . . ?
C6 N4 O2 116.4(9) . . ?
N6 N5 Co1 138.4(8) . . ?
C7 N5 Co1 115.2(7) . . ?
C7 N5 N6 106.3(9) . . ?
N5 N6 H6 135.2 . . ?
N5 N6 C9 110.1(11) . . ?
C9 N6 H6 113.0 . . ?
O3 N7 Co1 124.2(5) . . ?
C11 N7 Co1 120.8(7) . . ?
C11 N7 O3 115.0(8) . . ?
N9 N8 Co1 139.9(6) . . ?
C12 N8 Co1 115.4(6) . . ?
C12 N8 N9 104.4(8) . . ?
N8 N9 H9 131.6 . . ?
C14 N9 N8 112.2(8) . . ?
C14 N9 H9 116.2 . . ?
N1 C1 C2 114.0(8) . . ?
N1 C1 C5 125.5(9) . . ?
C2 C1 C5 120.5(9) . . ?
N2 C2 C1 116.6(8) . . ?
N2 C2 C3 111.9(9) . . ?
C3 C2 C1 131.5(9) . . ?
C2 C3 H3A 127.8 . . ?
C4 C3 C2 104.5(9) . . ?
C4 C3 H3A 127.8 . . ?
N3 C4 C3 107.2(10) . . ?
N3 C4 H4 126.4 . . ?
C3 C4 H4 126.4 . . ?
C1 C5 H5A 109.5 . . ?
C1 C5 H5B 109.5 . . ?
C1 C5 H5C 109.5 . . ?
H5A C5 H5B 109.5 . . ?
H5A C5 H5C 109.5 . . ?
H5B C5 H5C 109.5 . . ?
N4 C6 C7 113.4(10) . . ?
N4 C6 C10 124.7(12) . . ?
C7 C6 C10 121.9(11) . . ?
N5 C7 C6 118.3(10) . . ?
N5 C7 C8 110.4(11) . . ?
C8 C7 C6 131.3(11) . . ?
C7 C8 H8 128.1 . . ?
C9 C8 C7 103.9(11) . . ?
C9 C8 H8 128.1 . . ?
N6 C9 H9A 125.3 . . ?
C8 C9 N6 109.4(11) . . ?
C8 C9 H9A 125.3 . . ?
C6 C10 H10A 109.5 . . ?
C6 C10 H10B 109.5 . . ?
C6 C10 H10C 109.5 . . ?
H10A C10 H10B 109.5 . . ?
H10A C10 H10C 109.5 . . ?
H10B C10 H10C 109.5 . . ?
N7 C11 C12 113.9(8) . . ?
N7 C11 C15 123.6(9) . . ?
C12 C11 C15 122.5(8) . . ?
N8 C12 C11 116.1(8) . . ?
N8 C12 C13 112.2(9) . . ?
C13 C12 C11 131.6(9) . . ?
C12 C13 H13 127.9 . . ?
C12 C13 C14 104.2(9) . . ?
C14 C13 H13 127.9 . . ?
N9 C14 C13 107.0(9) . . ?
N9 C14 H14 126.5 . . ?
C13 C14 H14 126.5 . . ?
C11 C15 H15A 109.5 . . ?
C11 C15 H15B 109.5 . . ?
C11 C15 H15C 109.5 . . ?
H15A C15 H15B 109.5 . . ?
H15A C15 H15C 109.5 . . ?
H15B C15 H15C 109.5 . . ?
O1 B1 O2 112.0(8) . . ?
O1 B1 O3 112.6(8) . . ?
O1 B1 C16 107.0(8) . . ?
O1 B1 C16' 111.7(17) . . ?
O2 B1 C16 111.3(8) . . ?
O2 B1 C16' 97.7(14) . . ?
O3 B1 O2 110.4(8) . . ?
O3 B1 C16 103.1(9) . . ?
O3 B1 C16' 111.6(16) . . ?
C17 C16 B1 120.1(7) . . ?
C17 C16 C21 120.0 . . ?
C21 C16 B1 119.6(7) . . ?
C16 C17 H17 120.0 . . ?
C16 C17 C18 120.0 . . ?
C18 C17 H17 120.0 . . ?
C17 C18 H18 120.0 . . ?
C17 C18 C19 120.0 . . ?
C19 C18 H18 120.0 . . ?
C18 C19 H19 120.0 . . ?
C20 C19 C18 120.0 . . ?
C20 C19 H19 120.0 . . ?
C19 C20 H20 120.0 . . ?
C19 C20 C21 120.0 . . ?
C21 C20 H20 120.0 . . ?
C16 C21 H21 120.0 . . ?
C20 C21 C16 120.0 . . ?
C20 C21 H21 120.0 . . ?
C17' C16' B1 128.6(18) . . ?
C17' C16' C21' 120.0 . . ?
C21' C16' B1 110.8(18) . . ?
C16' C17' H17' 120.0 . . ?
C18' C17' C16' 120.0 . . ?
C18' C17' H17' 120.0 . . ?
C17' C18' H18' 120.0 . . ?
C17' C18' C19' 120.0 . . ?
C19' C18' H18' 120.0 . . ?
C18' C19' H19' 120.0 . . ?
C18' C19' C20' 120.0 . . ?
C20' C19' H19' 120.0 . . ?
C19' C20' H20' 120.0 . . ?
C19' C20' C21' 120.0 . . ?
C21' C20' H20' 120.0 . . ?
C16' C21' H21' 120.0 . . ?
C20' C21' C16' 120.0 . . ?
C20' C21' H21' 120.0 . . ?

loop_
_geom_bond_atom_site_label_1
_geom_bond_atom_site_label_2
_geom_bond_distance
_geom_bond_site_symmetry_2
_geom_bond_publ_flag
Co1 N1 2.140(7) . ?
Co1 N2 2.143(8) . ?
Co1 N4 2.152(9) . ?
Co1 N5 2.143(9) . ?
Co1 N7 2.125(8) . ?
Co1 N8 2.188(8) . ?
O1 N1 1.388(10) . ?
O1 B1 1.480(13) . ?
O2 N4 1.377(11) . ?
O2 B1 1.497(14) . ?
O3 N7 1.374(10) . ?
O3 B1 1.494(12) . ?
N1 C1 1.268(12) . ?
N2 N3 1.338(12) . ?
N2 C2 1.336(12) . ?
N3 H3 0.9038 . ?
N3 C4 1.354(14) . ?
N4 C6 1.274(14) . ?
N5 N6 1.339(13) . ?
N5 C7 1.308(14) . ?
N6 H6 0.9481 . ?
N6 C9 1.340(15) . ?
N7 C11 1.288(12) . ?
N8 N9 1.346(11) . ?
N8 C12 1.336(12) . ?
N9 H9 0.9902 . ?
N9 C14 1.339(13) . ?
C1 C2 1.470(13) . ?
C1 C5 1.518(14) . ?
C2 C3 1.390(14) . ?
C3 H3A 0.9500 . ?
C3 C4 1.363(15) . ?
C4 H4 0.9500 . ?
C5 H5A 0.9800 . ?
C5 H5B 0.9800 . ?
C5 H5C 0.9800 . ?
C6 C7 1.460(17) . ?
C6 C10 1.504(16) . ?
C7 C8 1.420(15) . ?
C8 H8 0.9500 . ?
C8 C9 1.329(18) . ?
C9 H9A 0.9500 . ?
C10 H10A 0.9800 . ?
C10 H10B 0.9800 . ?
C10 H10C 0.9800 . ?
C11 C12 1.478(13) . ?
C11 C15 1.498(13) . ?
C12 C13 1.381(14) . ?
C13 H13 0.9500 . ?
C13 C14 1.387(15) . ?
C14 H14 0.9500 . ?
C15 H15A 0.9800 . ?
C15 H15B 0.9800 . ?
C15 H15C 0.9800 . ?
B1 C16 1.656(13) . ?
B1 C16' 1.608(18) . ?
C16 C17 1.3900 . ?
C16 C21 1.3900 . ?
C17 H17 0.9500 . ?
C17 C18 1.3900 . ?
C18 H18 0.9500 . ?
C18 C19 1.3900 . ?
C19 H19 0.9500 . ?
C19 C20 1.3900 . ?
C20 H20 0.9500 . ?
C20 C21 1.3900 . ?
C21 H21 0.9500 . ?
C16' C17' 1.3900 . ?
C16' C21' 1.3900 . ?
C17' H17' 0.9500 . ?
C17' C18' 1.3900 . ?
C18' H18' 0.9500 . ?
C18' C19' 1.3900 . ?
C19' H19' 0.9500 . ?
C19' C20' 1.3900 . ?
C20' H20' 0.9500 . ?
C20' C21' 1.3900 . ?
C21' H21' 0.9500 . ?

loop_
_geom_torsion_atom_site_label_1
_geom_torsion_atom_site_label_2
_geom_torsion_atom_site_label_3
_geom_torsion_atom_site_label_4
_geom_torsion
_geom_torsion_site_symmetry_1
_geom_torsion_site_symmetry_2
_geom_torsion_site_symmetry_3
_geom_torsion_site_symmetry_4
_geom_torsion_publ_flag
Co1 N1 C1 C2 -1.8(11) . . . . ?
Co1 N1 C1 C5 178.9(9) . . . . ?
Co1 N2 N3 C4 -174.7(9) . . . . ?
Co1 N2 C2 C1 -4.9(11) . . . . ?
Co1 N2 C2 C3 177.9(7) . . . . ?
Co1 N4 C6 C7 1.1(12) . . . . ?
Co1 N4 C6 C10 -178.8(9) . . . . ?
Co1 N5 N6 C9 175.6(8) . . . . ?
Co1 N5 C7 C6 0.8(11) . . . . ?
Co1 N5 C7 C8 -177.5(6) . . . . ?
Co1 N7 C11 C12 -1.6(11) . . . . ?
Co1 N7 C11 C15 177.0(8) . . . . ?
Co1 N8 N9 C14 172.3(8) . . . . ?
Co1 N8 C12 C11 3.0(11) . . . . ?
Co1 N8 C12 C13 -173.8(7) . . . . ?
O1 N1 C1 C2 178.8(7) . . . . ?
O1 N1 C1 C5 -0.5(14) . . . . ?
O1 B1 C16 C17 -121.1(9) . . . . ?
O1 B1 C16 C21 65.0(11) . . . . ?
O1 B1 C16' C17' -114(2) . . . . ?
O1 B1 C16' C21' 75(2) . . . . ?
O2 N4 C6 C7 179.6(8) . . . . ?
O2 N4 C6 C10 -0.3(15) . . . . ?
O2 B1 C16 C17 1.6(12) . . . . ?
O2 B1 C16 C21 -172.3(8) . . . . ?
O2 B1 C16' C17' 4(3) . . . . ?
O2 B1 C16' C21' -167.2(17) . . . . ?
O3 N7 C11 C12 -179.7(7) . . . . ?
O3 N7 C11 C15 -1.1(14) . . . . ?
O3 B1 C16 C17 120.0(9) . . . . ?
O3 B1 C16 C21 -53.9(11) . . . . ?
O3 B1 C16' C17' 119(2) . . . . ?
O3 B1 C16' C21' -52(2) . . . . ?
N1 O1 B1 O2 66.6(10) . . . . ?
N1 O1 B1 O3 -58.5(11) . . . . ?
N1 O1 B1 C16 -171.1(8) . . . . ?
N1 O1 B1 C16' 175.0(14) . . . . ?
N1 C1 C2 N2 4.5(13) . . . . ?
N1 C1 C2 C3 -179.0(11) . . . . ?
N2 N3 C4 C3 -3.0(14) . . . . ?
N2 C2 C3 C4 -2.3(13) . . . . ?
N3 N2 C2 C1 177.8(9) . . . . ?
N3 N2 C2 C3 0.6(12) . . . . ?
N4 O2 B1 O1 -59.8(10) . . . . ?
N4 O2 B1 O3 66.5(10) . . . . ?
N4 O2 B1 C16 -179.6(8) . . . . ?
N4 O2 B1 C16' -177.0(17) . . . . ?
N4 C6 C7 N5 -1.3(14) . . . . ?
N4 C6 C7 C8 176.6(10) . . . . ?
N5 N6 C9 C8 0.6(13) . . . . ?
N5 C7 C8 C9 1.2(12) . . . . ?
N6 N5 C7 C6 177.5(9) . . . . ?
N6 N5 C7 C8 -0.8(11) . . . . ?
N7 O3 B1 O1 65.9(10) . . . . ?
N7 O3 B1 O2 -60.1(10) . . . . ?
N7 O3 B1 C16 -179.1(8) . . . . ?
N7 O3 B1 C16' -167.6(15) . . . . ?
N7 C11 C12 N8 -1.0(13) . . . . ?
N7 C11 C12 C13 175.0(11) . . . . ?
N8 N9 C14 C13 0.1(13) . . . . ?
N8 C12 C13 C14 -1.3(12) . . . . ?
N9 N8 C12 C11 178.1(8) . . . . ?
N9 N8 C12 C13 1.4(11) . . . . ?
C1 C2 C3 C4 -179.0(11) . . . . ?
C2 N2 N3 C4 1.5(12) . . . . ?
C2 C3 C4 N3 3.1(14) . . . . ?
C5 C1 C2 N2 -176.2(10) . . . . ?
C5 C1 C2 C3 0.3(17) . . . . ?
C6 C7 C8 C9 -176.9(11) . . . . ?
C7 N5 N6 C9 0.2(11) . . . . ?
C7 C8 C9 N6 -1.0(12) . . . . ?
C10 C6 C7 N5 178.6(10) . . . . ?
C10 C6 C7 C8 -3.5(17) . . . . ?
C11 C12 C13 C14 -177.4(10) . . . . ?
C12 N8 N9 C14 -0.9(11) . . . . ?
C12 C13 C14 N9 0.7(12) . . . . ?
C15 C11 C12 N8 -179.6(9) . . . . ?
C15 C11 C12 C13 -3.6(17) . . . . ?
B1 O1 N1 Co1 -5.5(10) . . . . ?
B1 O1 N1 C1 173.9(8) . . . . ?
B1 O2 N4 Co1 -6.2(10) . . . . ?
B1 O2 N4 C6 175.4(8) . . . . ?
B1 O3 N7 Co1 -6.4(10) . . . . ?
B1 O3 N7 C11 171.6(8) . . . . ?
B1 C16 C17 C18 -173.9(12) . . . . ?
B1 C16 C21 C20 173.9(12) . . . . ?
B1 C16' C17' C18' -170(3) . . . . ?
B1 C16' C21' C20' 172(3) . . . . ?
C16 C17 C18 C19 0.0 . . . . ?
C17 C16 C21 C20 0.0 . . . . ?
C17 C18 C19 C20 0.0 . . . . ?
C18 C19 C20 C21 0.0 . . . . ?
C19 C20 C21 C16 0.0 . . . . ?
C21 C16 C17 C18 0.0 . . . . ?
C16' C17' C18' C19' 0.0 . . . . ?
C17' C16' C21' C20' 0.0 . . . . ?
C17' C18' C19' C20' 0.0 . . . . ?
C18' C19' C20' C21' 0.0 . . . . ?
C19' C20' C21' C16' 0.0 . . . . ?
C21' C16' C17' C18' 0.0 . . . . ?
